data_4323019
loop_
_publ_author_name
Vidyavathy
'K. Vidyasagar'

_publ_section_title
;
 Low-Temperature Syntheses and Characterization of Novel Layered
 Tellurites, A2Mo3TeO12 (A = NH4, Cs), and "Zero-Dimensional" Tellurites,
 A4Mo6Te2O24.6H2O (A = Rb, K)
;
_journal_name_full 'Inorganic Chemistry'
_journal_page_first 4764
_journal_page_last 4774
_journal_paper_doi 10.1021/ic980102e
_journal_volume 37
_journal_year 1998
_chemical_formula_sum 'H12 K4 Mo6 O30 Te2'
_chemical_formula_weight 1479.34
_chemical_name_systematic
; 
 ? 
;
_space_group_IT_number 14
_symmetry_cell_setting monoclinic
_symmetry_space_group_name_Hall '-P 2ybc'
_symmetry_space_group_name_H-M 'P 1 21/c 1'
_atom_sites_solution_hydrogens geom
_atom_sites_solution_primary direct
_atom_sites_solution_secondary difmap
_audit_creation_method SHELXL
_cell_angle_alpha 90.00
_cell_angle_beta 108.57(2)
_cell_angle_gamma 90.00
_cell_formula_units_Z 2
_cell_length_a 9.878(3)
_cell_length_b 9.724(4)
_cell_length_c 15.301(3)
_cell_measurement_reflns_used 25
_cell_measurement_temperature 293(2)
_cell_measurement_theta_max 15
_cell_measurement_theta_min 10
_cell_volume 1393.2(8)
_computing_cell_refinement 'CAD4 Programs'
_computing_data_collection 'CAD4 Programs'
_computing_data_reduction Molen
_computing_molecular_graphics ORTEP92
_computing_publication_material SHELXL-93
_computing_structure_refinement 'SHELXL-93 (Sheldrick, 1993)'
_computing_structure_solution 'SHELXS-86 (Sheldrick, 1990)'
_diffrn_ambient_temperature 293(2)
_diffrn_measurement_device 'CAD4 Diffractometer'
_diffrn_measurement_method 'Omega Twotheta'
_diffrn_radiation_monochromator graphite
_diffrn_radiation_source 'fine-focus sealed tube'
_diffrn_radiation_type MoK\a
_diffrn_radiation_wavelength 0.71073
_diffrn_reflns_av_R_equivalents 0.0142
_diffrn_reflns_av_sigmaI/netI 0.0146
_diffrn_reflns_limit_h_max 11
_diffrn_reflns_limit_h_min 0
_diffrn_reflns_limit_k_max 11
_diffrn_reflns_limit_k_min -11
_diffrn_reflns_limit_l_max 17
_diffrn_reflns_limit_l_min -18
_diffrn_reflns_number 5048
_diffrn_reflns_theta_max 24.99
_diffrn_reflns_theta_min 2.18
_diffrn_standards_decay_% 3
_diffrn_standards_interval_time '1 hour'
_diffrn_standards_number 2
_exptl_absorpt_coefficient_mu 5.384
_exptl_absorpt_correction_T_max 0.95
_exptl_absorpt_correction_T_min 0.792
_exptl_absorpt_correction_type empirical
_exptl_crystal_colour colorless
_exptl_crystal_density_diffrn 3.527
_exptl_crystal_description 'Transparent blocks'
_exptl_crystal_F_000 1368
_exptl_crystal_size_max 0.08
_exptl_crystal_size_mid 0.07
_exptl_crystal_size_min 0.05
_refine_diff_density_max 1.221
_refine_diff_density_min -1.775
_refine_diff_density_rms 0.263
_refine_ls_extinction_method none
_refine_ls_goodness_of_fit_all 1.245
_refine_ls_goodness_of_fit_obs 1.251
_refine_ls_matrix_type full
_refine_ls_number_parameters 191
_refine_ls_number_reflns 2460
_refine_ls_number_restraints 0
_refine_ls_restrained_S_all 1.245
_refine_ls_restrained_S_obs 1.251
_refine_ls_R_factor_all 0.0326
_refine_ls_R_factor_obs 0.0303
_refine_ls_shift/esd_max -0.001
_refine_ls_shift/esd_mean 0.000
_refine_ls_structure_factor_coef Fsqd
_refine_ls_weighting_details 'w=1/[\s^2^(Fo^2^)+(0.0314P)^2^+9.2067P] where P=(Fo^2^+2Fc^2^)/3'
_refine_ls_weighting_scheme calc
_refine_ls_wR_factor_all 0.0757
_refine_ls_wR_factor_obs 0.0746
_reflns_number_observed 2371
_reflns_number_total 2460
_reflns_observed_criterion >2sigma(I)
_cod_data_source_file ic980102e_4.cif
_cod_data_source_block kmtK(4)Mo(6)Te(2)O(24).6H(2)O,compound4
_cod_depositor_comments
;
The following automatic conversions were performed:

'_refine_ls_weighting_scheme' value 'calc
w=1/[\s^2^(Fo^2^)+(0.0314P)^2^+9.2067P] where P=(Fo^2^+2Fc^2^)/3' was
changed to 'calc'. New tag '_refine_ls_weighting_details' was
created. The value of the new tag was set to
'w=1/[\s^2^(Fo^2^)+(0.0314P)^2^+9.2067P] where P=(Fo^2^+2Fc^2^)/3'.

Automatic conversion script
Id: cif_fix_values 3143 2015-03-26 13:38:13Z robertas 
;
_cod_original_cell_volume 1393.0(7)
_cod_database_code 4323019

loop_
_symmetry_equiv_pos_as_xyz
'x, y, z'
'-x, y+1/2, -z+1/2'
'-x, -y, -z'
'x, -y-1/2, z-1/2'

loop_
_atom_site_aniso_label
_atom_site_aniso_U_11
_atom_site_aniso_U_22
_atom_site_aniso_U_33
_atom_site_aniso_U_23
_atom_site_aniso_U_13
_atom_site_aniso_U_12
Te 0.0117(2) 0.0108(2) 0.0102(2) 0.00048(12) 0.00410(14) -0.00040(13)
Mo1 0.0156(3) 0.0143(3) 0.0127(2) -0.0011(2) 0.0041(2) 0.0036(2)
Mo2 0.0127(2) 0.0139(3) 0.0139(2) -0.0011(2) 0.0008(2) -0.0001(2)
Mo3 0.0169(3) 0.0136(3) 0.0123(2) -0.0041(2) 0.0030(2) 0.0000(2)
K1 0.0360(8) 0.0286(8) 0.0289(7) 0.0064(6) 0.0161(6) 0.0058(6)
K2 0.0368(9) 0.0392(9) 0.0442(9) -0.0114(7) 0.0193(8) -0.0073(7)
O1 0.020(2) 0.013(2) 0.017(2) 0.000(2) 0.005(2) 0.001(2)
O2 0.012(2) 0.014(2) 0.017(2) -0.001(2) 0.0043(15) 0.000(2)
O3 0.017(2) 0.014(2) 0.009(2) 0.0000(15) 0.0010(15) 0.001(2)
O4 0.013(2) 0.020(2) 0.019(2) -0.003(2) 0.006(2) -0.003(2)
O5 0.019(2) 0.019(2) 0.010(2) -0.002(2) 0.001(2) 0.003(2)
O6 0.020(2) 0.012(2) 0.016(2) 0.000(2) 0.004(2) -0.001(2)
O7 0.029(2) 0.029(2) 0.022(2) 0.000(2) 0.013(2) -0.010(2)
O8 0.027(2) 0.021(2) 0.020(2) -0.005(2) 0.004(2) -0.007(2)
O9 0.026(2) 0.023(2) 0.020(2) 0.005(2) 0.001(2) 0.006(2)
O10 0.021(2) 0.022(2) 0.029(2) -0.004(2) 0.002(2) -0.007(2)
O11 0.025(2) 0.018(2) 0.032(2) 0.007(2) 0.007(2) 0.005(2)
O12 0.027(2) 0.030(2) 0.018(2) 0.006(2) 0.007(2) -0.006(2)
O13 0.033(4) 0.235(15) 0.161(10) -0.057(10) 0.032(5) 0.012(6)
O14 0.291(15) 0.028(4) 0.125(8) 0.003(4) 0.146(10) -0.012(6)
O15 0.098(9) 0.199(16) 0.070(7) -0.065(8) 0.003(6) 0.015(9)

loop_
_atom_site_label
_atom_site_type_symbol
_atom_site_fract_x
_atom_site_fract_y
_atom_site_fract_z
_atom_site_U_iso_or_equiv
_atom_site_thermal_displace_type
_atom_site_occupancy
_atom_site_calc_flag
_atom_site_refinement_flags
_atom_site_disorder_group
Te Te 0.58070(3) 0.11349(4) 0.91905(2) 0.01076(12) Uani 1 d . .
Mo1 Mo 0.26799(5) 0.24418(5) 0.98999(3) 0.01429(14) Uani 1 d . .
Mo2 Mo 0.80751(5) 0.00156(5) 0.16431(3) 0.01432(13) Uani 1 d . .
Mo3 Mo 0.57600(5) 0.24568(5) 0.15290(3) 0.01467(14) Uani 1 d . .
K1 K 0.2505(2) 0.1298(2) 0.23838(10) 0.0298(3) Uani 1 d . .
K2 K 0.9083(2) 0.1366(2) 0.58003(12) 0.0386(4) Uani 1 d . .
O1 O 0.4071(4) 0.0801(4) 0.0890(3) 0.0167(8) Uani 1 d . .
O2 O 0.3833(4) 0.1331(4) 0.9045(3) 0.0144(8) Uani 1 d . .
O3 O 0.6620(4) 0.1388(4) 0.0484(2) 0.0141(8) Uani 1 d . .
O4 O 0.1530(4) 0.0868(4) 0.9379(3) 0.0171(8) Uani 1 d . .
O5 O 0.6788(4) 0.0891(4) 0.2180(2) 0.0169(8) Uani 1 d . .
O6 O 0.4500(4) 0.1714(4) 0.5429(3) 0.0163(8) Uani 1 d . .
O7 O 0.1871(5) 0.2203(5) 0.5711(3) 0.0257(10) Uani 1 d . .
O8 O 0.1968(5) 0.1380(4) 0.4049(3) 0.0234(9) Uani 1 d . .
O9 O 0.1242(5) 0.1173(5) 0.7516(3) 0.0245(10) Uani 1 d . .
O10 O 0.9394(4) 0.1230(5) 0.1835(3) 0.0255(10) Uani 1 d . .
O11 O 0.7116(5) 0.1366(4) 0.6765(3) 0.0255(10) Uani 1 d . .
O12 O 0.4842(5) 0.2116(5) 0.7270(3) 0.0251(10) Uani 1 d . .
O13 O 0.8633(8) 0.0855(15) 0.9079(8) 0.143(5) Uani 1 d . .
O14 O 0.5875(15) 0.0922(7) 0.3908(7) 0.129(5) Uani 1 d . .
O15 O 0.8981(12) 0.1049(15) 0.4049(7) 0.128(7) Uani 0.90(3) d P .

loop_
_atom_type_symbol
_atom_type_description
_atom_type_scat_dispersion_real
_atom_type_scat_dispersion_imag
_atom_type_scat_source
Te Te -0.5308 1.6751 'International Tables Vol C Tables 4.2.6.8 and 6.1.1.4'
Mo Mo -1.6832 0.6857 'International Tables Vol C Tables 4.2.6.8 and 6.1.1.4'
K K 0.2009 0.2494 'International Tables Vol C Tables 4.2.6.8 and 6.1.1.4'
O O 0.0106 0.0060 'International Tables Vol C Tables 4.2.6.8 and 6.1.1.4'
H H 0.0000 0.0000 'International Tables Vol C Tables 4.2.6.8 and 6.1.1.4'

loop_
_geom_angle_atom_site_label_1
_geom_angle_atom_site_label_2
_geom_angle_atom_site_label_3
_geom_angle
_geom_angle_site_symmetry_1
_geom_angle_site_symmetry_3
_geom_angle_publ_flag
O1 Te O3 100.5(2) 3_656 1_556 ?
O1 Te O2 100.2(2) 3_656 . ?
O3 Te O2 100.7(2) 1_556 . ?
O1 Te K1 48.71(12) 3_656 3_656 ?
O3 Te K1 124.89(12) 1_556 3_656 ?
O2 Te K1 125.78(12) . 3_656 ?
O8 Mo1 O7 104.1(2) 4_566 4_566 ?
O8 Mo1 O6 97.9(2) 4_566 4_566 ?
O7 Mo1 O6 101.5(2) 4_566 4_566 ?
O8 Mo1 O4 99.9(2) 4_566 . ?
O7 Mo1 O4 96.4(2) 4_566 . ?
O6 Mo1 O4 150.7(2) 4_566 . ?
O8 Mo1 O2 92.3(2) 4_566 . ?
O7 Mo1 O2 162.2(2) 4_566 . ?
O6 Mo1 O2 82.6(2) 4_566 . ?
O4 Mo1 O2 73.74(15) . . ?
O8 Mo1 O1 166.3(2) 4_566 1_556 ?
O7 Mo1 O1 88.9(2) 4_566 1_556 ?
O6 Mo1 O1 74.8(2) 4_566 1_556 ?
O4 Mo1 O1 82.7(2) . 1_556 ?
O2 Mo1 O1 75.37(14) . 1_556 ?
O8 Mo1 K1 34.75(15) 4_566 4_566 ?
O7 Mo1 K1 138.7(2) 4_566 4_566 ?
O6 Mo1 K1 91.29(12) 4_566 4_566 ?
O4 Mo1 K1 90.35(12) . 4_566 ?
O2 Mo1 K1 57.60(10) . 4_566 ?
O1 Mo1 K1 132.42(10) 1_556 4_566 ?
O8 Mo1 K1 140.84(15) 4_566 1_556 ?
O7 Mo1 K1 36.8(2) 4_566 1_556 ?
O6 Mo1 K1 92.09(12) 4_566 1_556 ?
O4 Mo1 K1 88.52(12) . 1_556 ?
O2 Mo1 K1 126.58(10) . 1_556 ?
O1 Mo1 K1 52.24(10) 1_556 1_556 ?
K1 Mo1 K1 174.97(4) 4_566 1_556 ?
O9 Mo2 O10 104.0(2) 3_656 . ?
O9 Mo2 O5 97.8(2) 3_656 . ?
O10 Mo2 O5 101.1(2) . . ?
O9 Mo2 O4 100.2(2) 3_656 3_656 ?
O10 Mo2 O4 96.1(2) . 3_656 ?
O5 Mo2 O4 151.3(2) . 3_656 ?
O9 Mo2 O2 91.7(2) 3_656 3_656 ?
O10 Mo2 O2 162.7(2) . 3_656 ?
O5 Mo2 O2 83.6(2) . 3_656 ?
O4 Mo2 O2 73.64(15) 3_656 3_656 ?
O9 Mo2 O3 166.0(2) 3_656 . ?
O10 Mo2 O3 89.2(2) . . ?
O5 Mo2 O3 74.79(15) . . ?
O4 Mo2 O3 82.7(2) 3_656 . ?
O2 Mo2 O3 75.84(14) 3_656 . ?
O9 Mo2 K2 140.0(2) 3_656 4_565 ?
O10 Mo2 K2 36.0(2) . 4_565 ?
O5 Mo2 K2 90.85(13) . 4_565 ?
O4 Mo2 K2 89.71(13) 3_656 4_565 ?
O2 Mo2 K2 128.20(10) 3_656 4_565 ?
O3 Mo2 K2 53.22(10) . 4_565 ?
O9 Mo2 K1 34.7(2) 3_656 2_645 ?
O10 Mo2 K1 138.3(2) . 2_645 ?
O5 Mo2 K1 92.77(13) . 2_645 ?
O4 Mo2 K1 89.39(13) 3_656 2_645 ?
O2 Mo2 K1 57.01(10) 3_656 2_645 ?
O3 Mo2 K1 132.43(10) . 2_645 ?
K2 Mo2 K1 174.05(4) 4_565 2_645 ?
O11 Mo3 O12 104.0(2) 4_565 4_565 ?
O11 Mo3 O5 99.9(2) 4_565 . ?
O12 Mo3 O5 98.8(2) 4_565 . ?
O11 Mo3 O6 98.6(2) 4_565 4_565 ?
O12 Mo3 O6 98.4(2) 4_565 4_565 ?
O5 Mo3 O6 150.8(2) . 4_565 ?
O11 Mo3 O3 90.6(2) 4_565 . ?
O12 Mo3 O3 165.1(2) 4_565 . ?
O5 Mo3 O3 75.49(15) . . ?
O6 Mo3 O3 81.93(15) 4_565 . ?
O11 Mo3 O1 166.2(2) 4_565 . ?
O12 Mo3 O1 89.2(2) 4_565 . ?
O5 Mo3 O1 81.8(2) . . ?
O6 Mo3 O1 75.1(2) 4_565 . ?
O3 Mo3 O1 76.44(14) . . ?
O11 Mo3 K2 37.0(2) 4_565 4_565 ?
O12 Mo3 K2 141.1(2) 4_565 4_565 ?
O5 Mo3 K2 91.51(13) . 4_565 ?
O6 Mo3 K2 89.76(12) 4_565 4_565 ?
O3 Mo3 K2 53.69(10) . 4_565 ?
O1 Mo3 K2 129.58(10) . 4_565 ?
O11 Mo3 K1 140.9(2) 4_565 . ?
O12 Mo3 K1 37.0(2) 4_565 . ?
O5 Mo3 K1 87.39(12) . . ?
O6 Mo3 K1 92.34(12) 4_565 . ?
O3 Mo3 K1 128.12(10) . . ?
O1 Mo3 K1 52.55(10) . . ?
K2 Mo3 K1 177.42(4) 4_565 . ?
O8 K1 O9 71.75(13) . 4_565 ?
O8 K1 O12 116.18(13) . 4_565 ?
O9 K1 O12 85.22(14) 4_565 4_565 ?
O8 K1 O7 139.91(14) . 4_565 ?
O9 K1 O7 68.77(13) 4_565 4_565 ?
O12 K1 O7 67.31(13) 4_565 4_565 ?
O8 K1 O11 69.09(13) . 3_656 ?
O9 K1 O11 139.32(14) 4_565 3_656 ?
O12 K1 O11 121.95(14) 4_565 3_656 ?
O7 K1 O11 146.37(15) 4_565 3_656 ?
O8 K1 O10 76.83(13) . 1_455 ?
O9 K1 O10 65.61(13) 4_565 1_455 ?
O12 K1 O10 143.20(14) 4_565 1_455 ?
O7 K1 O10 80.94(13) 4_565 1_455 ?
O11 K1 O10 94.77(13) 3_656 1_455 ?
O8 K1 O13 124.7(3) . 3_656 ?
O9 K1 O13 126.6(2) 4_565 3_656 ?
O12 K1 O13 116.9(2) 4_565 3_656 ?
O7 K1 O13 76.3(3) 4_565 3_656 ?
O11 K1 O13 70.9(3) 3_656 3_656 ?
O10 K1 O13 70.1(2) 1_455 3_656 ?
O8 K1 O1 161.33(13) . . ?
O9 K1 O1 121.12(13) 4_565 . ?
O12 K1 O1 56.28(11) 4_565 . ?
O7 K1 O1 56.46(11) 4_565 . ?
O11 K1 O1 99.55(12) 3_656 . ?
O10 K1 O1 119.93(12) 1_455 . ?
O13 K1 O1 60.7(2) 3_656 . ?
O8 K1 O2 55.13(11) . 4_565 ?
O9 K1 O2 54.50(11) 4_565 4_565 ?
O12 K1 O2 62.89(11) 4_565 4_565 ?
O7 K1 O2 104.49(13) 4_565 4_565 ?
O11 K1 O2 108.16(12) 3_656 4_565 ?
O10 K1 O2 110.72(12) 1_455 4_565 ?
O13 K1 O2 178.9(2) 3_656 4_565 ?
O1 K1 O2 118.98(11) . 4_565 ?
O8 K1 O14 78.8(2) . . ?
O9 K1 O14 113.9(2) 4_565 . ?
O12 K1 O14 57.6(2) 4_565 . ?
O7 K1 O14 123.9(2) 4_565 . ?
O11 K1 O14 68.7(2) 3_656 . ?
O10 K1 O14 154.3(2) 1_455 . ?
O13 K1 O14 119.0(2) 3_656 . ?
O1 K1 O14 83.3(2) . . ?
O2 K1 O14 59.9(2) 4_565 . ?
O8 K1 Mo1 20.63(9) . 4_565 ?
O9 K1 Mo1 62.81(9) 4_565 4_565 ?
O12 K1 Mo1 96.11(9) 4_565 4_565 ?
O7 K1 Mo1 129.94(10) 4_565 4_565 ?
O11 K1 Mo1 83.11(10) 3_656 4_565 ?
O10 K1 Mo1 90.16(10) 1_455 4_565 ?
O13 K1 Mo1 145.3(3) 3_656 4_565 ?
O1 K1 Mo1 149.18(9) . 4_565 ?
O2 K1 Mo1 34.52(7) 4_565 4_565 ?
O14 K1 Mo1 69.00(15) . 4_565 ?
O8 K1 Mo3 134.72(10) . . ?
O9 K1 Mo3 101.53(10) 4_565 . ?
O12 K1 Mo3 21.42(8) 4_565 . ?
O7 K1 Mo3 61.94(10) 4_565 . ?
O11 K1 Mo3 113.61(10) 3_656 . ?
O10 K1 Mo3 142.67(10) 1_455 . ?
O13 K1 Mo3 95.8(2) 3_656 . ?
O1 K1 Mo3 35.07(7) . . ?
O2 K1 Mo3 83.90(7) 4_565 . ?
O14 K1 Mo3 62.88(14) . . ?
Mo1 K1 Mo3 115.89(4) 4_565 . ?
O15 K2 O10 129.1(4) . 4_566 ?
O15 K2 O11 136.2(3) . . ?
O10 K2 O11 70.64(14) 4_566 . ?
O15 K2 O9 134.8(3) . 1_655 ?
O10 K2 O9 67.17(13) 4_566 1_655 ?
O11 K2 O9 87.41(14) . 1_655 ?
O15 K2 O8 94.2(3) . 3_656 ?
O10 K2 O8 134.84(14) 4_566 3_656 ?
O11 K2 O8 68.33(13) . 3_656 ?
O9 K2 O8 92.77(14) 1_655 3_656 ?
O15 K2 O7 73.7(3) . 1_655 ?
O10 K2 O7 81.80(14) 4_566 1_655 ?
O11 K2 O7 148.43(14) . 1_655 ?
O9 K2 O7 67.40(13) 1_655 1_655 ?
O8 K2 O7 128.89(14) 3_656 1_655 ?
O15 K2 O15 78.7(4) . 3_756 ?
O10 K2 O15 131.6(2) 4_566 3_756 ?
O11 K2 O15 119.7(3) . 3_756 ?
O9 K2 O15 66.4(2) 1_655 3_756 ?
O8 K2 O15 60.5(3) 3_656 3_756 ?
O7 K2 O15 68.4(3) 1_655 3_756 ?
O15 K2 O3 98.3(3) . 4_566 ?
O10 K2 O3 56.78(11) 4_566 4_566 ?
O11 K2 O3 56.90(11) . 4_566 ?
O9 K2 O3 120.15(12) 1_655 4_566 ?
O8 K2 O3 111.56(13) 3_656 4_566 ?
O7 K2 O3 119.21(13) 1_655 4_566 ?
O15 K2 O3 170.9(3) 3_756 4_566 ?
O15 K2 Mo3 123.2(2) . 4_566 ?
O10 K2 Mo3 63.15(10) 4_566 4_566 ?
O11 K2 Mo3 21.69(9) . 4_566 ?
O9 K2 Mo3 101.93(10) 1_655 4_566 ?
O8 K2 Mo3 83.91(10) 3_656 4_566 ?
O7 K2 Mo3 144.38(11) 1_655 4_566 ?
O15 K2 Mo3 140.6(3) 3_756 4_566 ?
O3 K2 Mo3 35.27(7) 4_566 4_566 ?
O15 K2 Mo2 119.6(3) . 4_566 ?
O10 K2 Mo2 21.21(9) 4_566 4_566 ?
O11 K2 Mo2 62.64(10) . 4_566 ?
O9 K2 Mo2 87.15(10) 1_655 4_566 ?
O8 K2 Mo2 130.93(10) 3_656 4_566 ?
O7 K2 Mo2 96.07(10) 1_655 4_566 ?
O15 K2 Mo2 152.7(2) 3_756 4_566 ?
O3 K2 Mo2 35.58(7) 4_566 4_566 ?
Mo3 K2 Mo2 48.52(2) 4_566 4_566 ?
O15 K2 K1 114.4(3) . 4_666 ?
O10 K2 K1 44.53(9) 4_566 4_666 ?
O11 K2 K1 105.42(11) . 4_666 ?
O9 K2 K1 42.05(10) 1_655 4_666 ?
O8 K2 K1 134.64(10) 3_656 4_666 ?
O7 K2 K1 43.04(9) 1_655 4_666 ?
O15 K2 K1 90.2(2) 3_756 4_666 ?
O3 K2 K1 98.85(9) 4_566 4_666 ?
Mo3 K2 K1 105.76(5) 4_566 4_666 ?
Mo2 K2 K1 64.45(4) 4_566 4_666 ?
O15 K2 K2 42.1(3) . 3_756 ?
O10 K2 K2 146.83(12) 4_566 3_756 ?
O11 K2 K2 141.10(12) . 3_756 ?
O9 K2 K2 98.96(11) 1_655 3_756 ?
O8 K2 K2 73.03(10) 3_656 3_756 ?
O7 K2 K2 65.04(10) 1_655 3_756 ?
O15 K2 K2 36.7(2) 3_756 3_756 ?
O3 K2 K2 139.67(10) 4_566 3_756 ?
Mo3 K2 K2 149.47(6) 4_566 3_756 ?
Mo2 K2 K2 155.26(7) 4_566 3_756 ?
K1 K2 K2 104.67(6) 4_666 3_756 ?
Te O1 Mo3 132.2(2) 3_656 . ?
Te O1 Mo1 132.6(2) 3_656 1_554 ?
Mo3 O1 Mo1 89.69(15) . 1_554 ?
Te O1 K1 104.7(2) 3_656 . ?
Mo3 O1 K1 92.37(13) . . ?
Mo1 O1 K1 92.42(13) 1_554 . ?
Te O2 Mo2 131.9(2) . 3_656 ?
Te O2 Mo1 131.8(2) . . ?
Mo2 O2 Mo1 92.71(14) 3_656 . ?
Te O2 K1 107.17(15) . 4_566 ?
Mo2 O2 K1 88.76(12) 3_656 4_566 ?
Mo1 O2 K1 87.88(12) . 4_566 ?
Te O3 Mo3 131.3(2) 1_554 . ?
Te O3 Mo2 132.5(2) 1_554 . ?
Mo3 O3 Mo2 90.28(13) . . ?
Te O3 K2 107.2(2) 1_554 4_565 ?
Mo3 O3 K2 91.04(12) . 4_565 ?
Mo2 O3 K2 91.21(12) . 4_565 ?
Mo1 O4 Mo2 116.4(2) . 3_656 ?
Mo2 O5 Mo3 116.3(2) . . ?
Mo1 O6 Mo3 116.8(2) 4_565 4_566 ?
Mo1 O7 K1 122.1(2) 4_565 4_566 ?
Mo1 O7 K2 139.1(2) 4_565 1_455 ?
K1 O7 K2 92.38(13) 4_566 1_455 ?
Mo1 O8 K1 124.6(2) 4_565 . ?
Mo1 O8 K2 128.9(2) 4_565 3_656 ?
K1 O8 K2 103.03(14) . 3_656 ?
Mo2 O9 K1 125.0(2) 3_656 4_566 ?
Mo2 O9 K2 138.7(2) 3_656 1_455 ?
K1 O9 K2 95.56(14) 4_566 1_455 ?
Mo2 O10 K2 122.8(2) . 4_565 ?
Mo2 O10 K1 137.7(2) . 1_655 ?
K2 O10 K1 93.44(13) 4_565 1_655 ?
Mo3 O11 K2 121.3(2) 4_566 . ?
Mo3 O11 K1 132.8(2) 4_566 3_656 ?
K2 O11 K1 103.18(15) . 3_656 ?
Mo3 O12 K1 121.5(2) 4_566 4_566 ?
K2 O15 K2 101.3(4) . 3_756 ?

loop_
_geom_bond_atom_site_label_1
_geom_bond_atom_site_label_2
_geom_bond_distance
_geom_bond_site_symmetry_2
_geom_bond_publ_flag
Te O1 1.893(4) 3_656 ?
Te O3 1.901(4) 1_556 ?
Te O2 1.901(4) . ?
Te K1 4.091(2) 3_656 ?
Mo1 O8 1.709(4) 4_566 ?
Mo1 O7 1.712(4) 4_566 ?
Mo1 O6 1.906(4) 4_566 ?
Mo1 O4 1.921(4) . ?
Mo1 O2 2.263(4) . ?
Mo1 O1 2.325(4) 1_556 ?
Mo1 K1 3.991(2) 4_566 ?
Mo1 K1 4.016(2) 1_556 ?
Mo2 O9 1.701(4) 3_656 ?
Mo2 O10 1.713(4) . ?
Mo2 O5 1.918(4) . ?
Mo2 O4 1.930(4) 3_656 ?
Mo2 O2 2.261(4) 3_656 ?
Mo2 O3 2.317(4) . ?
Mo2 K2 3.981(2) 4_565 ?
Mo2 K1 4.019(2) 2_645 ?
Mo3 O11 1.711(4) 4_565 ?
Mo3 O12 1.714(4) 4_565 ?
Mo3 O5 1.923(4) . ?
Mo3 O6 1.923(4) 4_565 ?
Mo3 O3 2.285(4) . ?
Mo3 O1 2.300(4) . ?
Mo3 K2 3.957(2) 4_565 ?
Mo3 K1 4.000(2) . ?
K1 O8 2.764(5) . ?
K1 O9 2.794(5) 4_565 ?
K1 O12 2.827(5) 4_565 ?
K1 O7 2.836(5) 4_565 ?
K1 O11 2.870(5) 3_656 ?
K1 O10 2.917(5) 1_455 ?
K1 O13 3.009(12) 3_656 ?
K1 O1 3.178(4) . ?
K1 O2 3.372(4) 4_565 ?
K1 O14 3.422(14) . ?
K1 Mo1 3.991(2) 4_565 ?
K2 O15 2.667(10) . ?
K2 O10 2.785(5) 4_566 ?
K2 O11 2.789(5) . ?
K2 O9 2.812(4) 1_655 ?
K2 O8 2.900(5) 3_656 ?
K2 O7 2.917(5) 1_655 ?
K2 O15 2.991(13) 3_756 ?
K2 O3 3.189(4) 4_566 ?
K2 Mo3 3.957(2) 4_566 ?
K2 Mo2 3.981(2) 4_566 ?
K2 K1 4.152(2) 4_666 ?
K2 K2 4.378(3) 3_756 ?
O1 Te 1.893(4) 3_656 ?
O1 Mo1 2.325(4) 1_554 ?
O2 Mo2 2.261(4) 3_656 ?
O2 K1 3.372(4) 4_566 ?
O3 Te 1.901(4) 1_554 ?
O3 K2 3.189(4) 4_565 ?
O4 Mo2 1.930(4) 3_656 ?
O6 Mo1 1.906(4) 4_565 ?
O6 Mo3 1.923(4) 4_566 ?
O7 Mo1 1.712(4) 4_565 ?
O7 K1 2.836(5) 4_566 ?
O7 K2 2.917(5) 1_455 ?
O8 Mo1 1.709(4) 4_565 ?
O8 K2 2.900(5) 3_656 ?
O9 Mo2 1.701(4) 3_656 ?
O9 K1 2.794(5) 4_566 ?
O9 K2 2.812(4) 1_455 ?
O10 K2 2.785(5) 4_565 ?
O10 K1 2.917(5) 1_655 ?
O11 Mo3 1.711(4) 4_566 ?
O11 K1 2.870(5) 3_656 ?
O12 Mo3 1.714(4) 4_566 ?
O12 K1 2.827(5) 4_566 ?
O13 K1 3.009(12) 3_656 ?
O15 K2 2.991(13) 3_756 ?
